data_7239825
loop_
_publ_author_name
'Smokrovi\'c, Kristina'
'Stilinovic, Vladimir'

_publ_section_title
;
 Stoichiometry of Adamantylamine-Trinitrophloroglucinol Salts Controlled
 by Solvate Formation
;
_journal_name_full CrystEngComm
_journal_paper_doi 10.1039/C9CE01957J
_journal_year 2020
_chemical_formula_moiety '2(C2 H6 O S), C6 H N3 O8, 2(C10 H18 N)'
_chemical_formula_sum 'C30 H49 N5 O10 S2'
_chemical_formula_weight 703.86
_chemical_name_common 'adamantan-1-aminium picrate monohydrate'
_chemical_name_systematic 'adamantan-1-aminium 2,4,6-trinitrobenzen-1-olate monohydrate'
_space_group_crystal_system monoclinic
_space_group_IT_number 15
_space_group_name_Hall '-C 2yc'
_space_group_name_H-M_alt 'C 1 2/c 1'
_atom_sites_solution_hydrogens geom
_audit_creation_date 2018-06-29
_audit_creation_method
;
Olex2 1.2
(compiled 2018.05.29 svn.r3508 for OlexSys, GUI svn.r5506)
;
_audit_update_record
;
2018-07-17 deposited with the CCDC.	2020-01-23 downloaded from the CCDC.
;
_cell_angle_alpha 90
_cell_angle_beta 113.279(7)
_cell_angle_gamma 90
_cell_formula_units_Z 4
_cell_length_a 14.2574(9)
_cell_length_b 17.0725(7)
_cell_length_c 15.8640(9)
_cell_measurement_reflns_used 3953
_cell_measurement_temperature 293(2)
_cell_measurement_theta_max 30.9540
_cell_measurement_theta_min 4.4270
_cell_volume 3547.1(4)
_computing_cell_refinement
;
CrystalClear-SM Expert 2.0 r7 (Rigaku, 2011)
;
_computing_data_collection
;
CrystalClear-SM Expert 2.0 r7 (Rigaku, 2011)
;
_computing_data_reduction
;
CrystalClear-SM Expert 2.0 r7 (Rigaku, 2011)
;
_computing_molecular_graphics 'Olex2 (Dolomanov et al., 2009)'
_computing_publication_material 'Olex2 (Dolomanov et al., 2009)'
_computing_structure_refinement 'ShelXL (Sheldrick, 2015)'
_computing_structure_solution 'ShelXT (Sheldrick, 2015)'
_diffrn_ambient_temperature 293(2)
_diffrn_detector CCD
_diffrn_detector_area_resol_mean 28.5714
_diffrn_detector_type 'Rigaku Saturn724+'
_diffrn_measured_fraction_theta_full 0.995
_diffrn_measured_fraction_theta_max 0.996
_diffrn_measurement_details
;
#__ type_ start__ end____ width___ exp.time_
  1 omega  -19.00   29.00   1.0000   43.4850
omega____ theta____ kappa____ phi______ frames
    -       22.4994  -57.0000   30.0000 48

#__ type_ start__ end____ width___ exp.time_
  2 omega   19.00   85.00   1.0000   43.4850
omega____ theta____ kappa____ phi______ frames
    -       22.4994   57.0000  120.0000 66

#__ type_ start__ end____ width___ exp.time_
  3 omega   11.00   85.00   1.0000   43.4850
omega____ theta____ kappa____ phi______ frames
    -       22.4994   57.0000 -120.0000 74

#__ type_ start__ end____ width___ exp.time_
  4 omega   -1.00   86.00   1.0000   43.4850
omega____ theta____ kappa____ phi______ frames
    -       22.4994   77.0000   30.0000 87

#__ type_ start__ end____ width___ exp.time_
  5 omega  -46.00   38.00   1.0000   43.4850
omega____ theta____ kappa____ phi______ frames
    -       22.4994  -37.0000 -150.0000 84

#__ type_ start__ end____ width___ exp.time_
  6 omega   63.00   88.00   1.0000   43.4850
omega____ theta____ kappa____ phi______ frames
    -       22.4994  179.0000   90.0000 25

#__ type_ start__ end____ width___ exp.time_
  7 omega  -43.00   37.00   1.0000   43.4850
omega____ theta____ kappa____ phi______ frames
    -       22.4994  -77.0000  -30.0000 80
;
_diffrn_measurement_device 'four-circle diffractometer'
_diffrn_measurement_device_type 'Xcalibur, Sapphire3'
_diffrn_measurement_method '\w scans'
_diffrn_orient_matrix_type 'CrysAlisPro convention (1999,Acta A55,543-557)'
_diffrn_radiation_collimation 0.8
_diffrn_radiation_monochromator graphite
_diffrn_radiation_probe x-ray
_diffrn_radiation_type MoK\a
_diffrn_radiation_wavelength 0.71073
_diffrn_reflns_av_R_equivalents 0.0298
_diffrn_reflns_av_unetI/netI 0.0265
_diffrn_reflns_Laue_measured_fraction_full 0.995
_diffrn_reflns_Laue_measured_fraction_max 0.996
_diffrn_reflns_limit_h_max 16
_diffrn_reflns_limit_h_min -18
_diffrn_reflns_limit_k_max 21
_diffrn_reflns_limit_k_min -21
_diffrn_reflns_limit_l_max 20
_diffrn_reflns_limit_l_min -20
_diffrn_reflns_number 16527
_diffrn_reflns_point_group_measured_fraction_full 0.995
_diffrn_reflns_point_group_measured_fraction_max 0.996
_diffrn_reflns_theta_full 25.242
_diffrn_reflns_theta_max 26.994
_diffrn_reflns_theta_min 4.350
_diffrn_source 'fine-focus sealed X-ray tube'
_diffrn_source_current 24.0
_diffrn_source_power 1.2
_diffrn_source_target Mo
_diffrn_source_type 'Enhance (Mo) X-ray Source'
_exptl_absorpt_coefficient_mu 0.210
_exptl_absorpt_correction_T_max 1.00000
_exptl_absorpt_correction_T_min 0.65548
_exptl_absorpt_correction_type multi-scan
_exptl_absorpt_process_details
;
CrysAlisPro, Agilent Technologies,
Version 1.171.37.35 (release 13-08-2014 CrysAlis171 .NET)
(compiled Aug 13 2014,18:06:01)
Empirical absorption correction using spherical harmonics,
 implemented in SCALE3 ABSPACK scaling algorithm.
;
_exptl_crystal_colour 'clear light yellow'
_exptl_crystal_colour_lustre clear
_exptl_crystal_colour_modifier light
_exptl_crystal_colour_primary yellow
_exptl_crystal_density_diffrn 1.318
_exptl_crystal_description prism
_exptl_crystal_F_000 1504
_exptl_crystal_size_max 0.45
_exptl_crystal_size_mid 0.3
_exptl_crystal_size_min 0.25
_refine_diff_density_max 0.368
_refine_diff_density_min -0.397
_refine_diff_density_rms 0.043
_refine_ls_extinction_method none
_refine_ls_goodness_of_fit_ref 1.041
_refine_ls_hydrogen_treatment constr
_refine_ls_matrix_type full
_refine_ls_number_parameters 236
_refine_ls_number_reflns 3864
_refine_ls_number_restraints 2
_refine_ls_restrained_S_all 1.042
_refine_ls_R_factor_all 0.0810
_refine_ls_R_factor_gt 0.0592
_refine_ls_shift/su_max 0.001
_refine_ls_shift/su_mean 0.000
_refine_ls_structure_factor_coef Fsqd
_refine_ls_weighting_details 'w=1/[\s^2^(Fo^2^)+(0.0769P)^2^+2.5863P] where P=(Fo^2^+2Fc^2^)/3'
_refine_ls_weighting_scheme calc
_refine_ls_wR_factor_gt 0.1481
_refine_ls_wR_factor_ref 0.1622
_reflns_Friedel_coverage 0.000
_reflns_number_gt 2907
_reflns_number_total 3864
_reflns_threshold_expression 'I > 2\s(I)'
_cod_data_source_file c9ce01957j2.cif
_cod_data_source_block XII
_cod_database_code 7239825
_shelx_shelxl_version_number 2018/3
_shelx_space_group_comment
;
The symmetry employed for this shelxl refinement is uniquely defined
by the following loop, which should always be used as a source of
symmetry information in preference to the above space-group names.
They are only intended as comments.
;
_shelx_estimated_absorpt_t_max 0.949
_shelx_estimated_absorpt_t_min 0.911
_olex2_refinement_description
;
1. Fixed Uiso
 At 1.2 times of:
  All C(H) groups, All C(H,H) groups, All N(H,H,H) groups
 At 1.5 times of:
  All C(H,H,H) groups
2. Restrained distances
 O103-N101 \\sim O13A-N101
 with sigma of 0.02
 N101-O104 \\sim N101-O14A
 with sigma of 0.02
3. Others
 Sof(O14A)=Sof(O13A)=1-FVAR(1)
 Sof(O103)=Sof(O104)=FVAR(1)
4.a Ternary CH refined with riding coordinates:
 C13(H13), C15(H15), C17(H17)
4.b Secondary CH2 refined with riding coordinates:
 C12(H12A,H12B), C16(H16A,H16B), C11(H11A,H11B), C18(H18A,H18B), C14(H14A,
 H14B), C19(H19A,H19B)
4.c Aromatic/amide H refined with riding coordinates:
 C104(H104)
4.d Idealised Me refined as rotating group:
 N10(H10A,H10B,H10C), C21(H21A,H21B,H21C), C20(H20A,H20B,H20C)
;
_olex2_submission_special_instructions 'No special instructions were received'

loop_
_space_group_symop_operation_xyz
'x, y, z'
'-x, y, -z+1/2'
'x+1/2, y+1/2, z'
'-x+1/2, y+1/2, -z+1/2'
'-x, -y, -z'
'x, -y, z-1/2'
'-x+1/2, -y+1/2, -z'
'x+1/2, -y+1/2, z-1/2'

loop_
_atom_site_label
_atom_site_type_symbol
_atom_site_fract_x
_atom_site_fract_y
_atom_site_fract_z
_atom_site_U_iso_or_equiv
_atom_site_adp_type
_atom_site_occupancy
_atom_site_site_symmetry_order
_atom_site_calc_flag
_atom_site_refinement_flags_posn
_atom_site_refinement_flags_adp
_atom_site_refinement_flags_occupancy
_atom_site_disorder_assembly
_atom_site_disorder_group
S20 S 0.72549(6) 0.26724(4) 0.72488(5) 0.0667(2) Uani 1 1 d . . . . .
O101 O 0.49191(11) 0.42134(9) 0.39576(9) 0.0444(4) Uani 1 1 d . . . . .
N10 N 0.63291(13) 0.46086(10) 0.57214(12) 0.0439(4) Uani 1 1 d . . . . .
H10A H 0.590463 0.440789 0.518945 0.053 Uiso 1 1 calc GR . . . .
H10B H 0.598496 0.492523 0.594252 0.053 Uiso 1 1 calc GR . . . .
H10C H 0.660920 0.422266 0.611885 0.053 Uiso 1 1 calc GR . . . .
N102 N 0.500000 0.50364(15) 0.250000 0.0516(7) Uani 1 2 d S T P . .
O102 O 0.56884(18) 0.53795(11) 0.23763(14) 0.0813(6) Uani 1 1 d . . . . .
C102 C 0.49509(14) 0.38249(11) 0.32902(12) 0.0342(4) Uani 1 1 d . . . . .
C101 C 0.500000 0.41887(15) 0.250000 0.0342(6) Uani 1 2 d S T P . .
O20 O 0.74722(15) 0.34108(12) 0.68834(16) 0.0849(6) Uani 1 1 d . . . . .
O103 O 0.5265(17) 0.1839(6) 0.4080(14) 0.076(3) Uani 0.49(3) 1 d D . . A 1
N101 N 0.50087(19) 0.25106(13) 0.40215(15) 0.0642(6) Uani 1 1 d D . . . .
C103 C 0.49817(16) 0.29801(12) 0.32524(14) 0.0429(5) Uani 1 1 d . . . . .
C104 C 0.500000 0.25891(17) 0.250000 0.0451(7) Uani 1 2 d S T P . .
H104 H 0.499999 0.204434 0.249999 0.054 Uiso 1 2 calc RS T P . .
C10 C 0.71540(15) 0.50644(12) 0.55751(14) 0.0413(5) Uani 1 1 d . . . . .
C12 C 0.66777(18) 0.57139(14) 0.48823(16) 0.0533(6) Uani 1 1 d . . . . .
H12A H 0.629331 0.606498 0.510691 0.064 Uiso 1 1 calc R . . . .
H12B H 0.621380 0.549212 0.430498 0.064 Uiso 1 1 calc R . . . .
C16 C 0.78583(18) 0.54140(15) 0.64891(16) 0.0547(6) Uani 1 1 d . . . . .
H16A H 0.815330 0.500042 0.693516 0.066 Uiso 1 1 calc R . . . .
H16B H 0.747619 0.576121 0.672032 0.066 Uiso 1 1 calc R . . . .
C11 C 0.77494(19) 0.44993(14) 0.52241(19) 0.0564(6) Uani 1 1 d . . . . .
H11A H 0.729693 0.426808 0.464811 0.068 Uiso 1 1 calc R . . . .
H11B H 0.803933 0.408116 0.566488 0.068 Uiso 1 1 calc R . . . .
O104 O 0.4562(18) 0.2744(5) 0.4497(13) 0.096(5) Uani 0.49(3) 1 d D . . A 1
C13 C 0.7533(2) 0.61663(16) 0.4738(2) 0.0694(7) Uani 1 1 d . . . . .
H13 H 0.723473 0.658450 0.428804 0.083 Uiso 1 1 calc R . . . .
C15 C 0.8707(2) 0.58718(18) 0.6339(2) 0.0702(7) Uani 1 1 d . . . . .
H15 H 0.916613 0.610049 0.692366 0.084 Uiso 1 1 calc R . . . .
C18 C 0.8145(3) 0.5599(2) 0.4383(2) 0.0839(10) Uani 1 1 d . . . . .
H18A H 0.769714 0.537245 0.380231 0.101 Uiso 1 1 calc R . . . .
H18B H 0.868294 0.588357 0.428488 0.101 Uiso 1 1 calc R . . . .
C17 C 0.8605(2) 0.49572(18) 0.5085(2) 0.0732(8) Uani 1 1 d . . . . .
H17 H 0.899508 0.459928 0.486343 0.088 Uiso 1 1 calc R . . . .
C14 C 0.8241(2) 0.65231(17) 0.5650(2) 0.0809(9) Uani 1 1 d . . . . .
H14A H 0.877720 0.682027 0.556449 0.097 Uiso 1 1 calc R . . . .
H14B H 0.785980 0.687617 0.587504 0.097 Uiso 1 1 calc R . . . .
C21 C 0.7220(3) 0.1909(2) 0.6498(3) 0.0984(11) Uani 1 1 d . . . . .
H21A H 0.680023 0.205966 0.588052 0.148 Uiso 1 1 calc GR . . . .
H21B H 0.694140 0.144818 0.665861 0.148 Uiso 1 1 calc GR . . . .
H21C H 0.789986 0.180137 0.654522 0.148 Uiso 1 1 calc GR . . . .
C20 C 0.5930(3) 0.26970(19) 0.7005(3) 0.0897(10) Uani 1 1 d . . . . .
H20A H 0.579684 0.309397 0.737239 0.135 Uiso 1 1 calc GR . . . .
H20B H 0.571832 0.219674 0.714454 0.135 Uiso 1 1 calc GR . . . .
H20C H 0.555662 0.281346 0.636724 0.135 Uiso 1 1 calc GR . . . .
C19 C 0.9311(2) 0.5307(2) 0.5996(3) 0.0840(9) Uani 1 1 d . . . . .
H19A H 0.986582 0.558509 0.591936 0.101 Uiso 1 1 calc R . . . .
H19B H 0.960245 0.489328 0.644251 0.101 Uiso 1 1 calc R . . . .
O14A O 0.525(2) 0.2872(5) 0.4781(4) 0.109(5) Uani 0.51(3) 1 d D . . A -1
O13A O 0.4983(19) 0.1808(6) 0.3952(16) 0.097(5) Uani 0.51(3) 1 d D . . A -1

loop_
_atom_site_aniso_label
_atom_site_aniso_U_11
_atom_site_aniso_U_22
_atom_site_aniso_U_33
_atom_site_aniso_U_23
_atom_site_aniso_U_13
_atom_site_aniso_U_12
S20 0.0775(5) 0.0595(4) 0.0650(4) 0.0062(3) 0.0302(4) 0.0069(3)
O101 0.0504(8) 0.0534(9) 0.0354(7) -0.0049(6) 0.0232(6) 0.0004(6)
N10 0.0426(10) 0.0546(11) 0.0401(9) -0.0025(8) 0.0223(8) 0.0005(8)
N102 0.082(2) 0.0407(14) 0.0413(13) 0.000 0.0347(13) 0.000
O102 0.1283(18) 0.0544(11) 0.0833(13) -0.0122(9) 0.0656(13) -0.0360(11)
C102 0.0310(9) 0.0417(10) 0.0317(9) 0.0005(7) 0.0144(7) 0.0011(7)
C101 0.0373(14) 0.0341(13) 0.0337(13) 0.000 0.0169(11) 0.000
O20 0.0659(12) 0.0794(14) 0.1075(16) 0.0277(12) 0.0323(11) -0.0014(10)
O103 0.117(9) 0.048(4) 0.082(5) 0.028(4) 0.057(6) 0.032(5)
N101 0.0898(17) 0.0566(13) 0.0598(13) 0.0205(10) 0.0441(12) 0.0143(12)
C103 0.0499(12) 0.0430(11) 0.0418(11) 0.0091(8) 0.0247(9) 0.0031(9)
C104 0.0530(18) 0.0345(14) 0.0552(17) 0.000 0.0293(14) 0.000
C10 0.0418(11) 0.0453(11) 0.0433(10) -0.0065(9) 0.0238(9) -0.0023(8)
C12 0.0576(14) 0.0564(13) 0.0492(12) 0.0012(10) 0.0246(11) -0.0005(11)
C16 0.0494(13) 0.0622(14) 0.0504(13) -0.0103(10) 0.0175(10) 0.0015(10)
C11 0.0602(15) 0.0533(13) 0.0717(15) -0.0125(11) 0.0432(13) -0.0022(11)
O104 0.173(11) 0.070(4) 0.095(7) 0.016(4) 0.108(8) 0.015(5)
C13 0.0773(19) 0.0618(16) 0.0770(17) 0.0099(13) 0.0389(15) -0.0102(13)
C15 0.0523(15) 0.0755(18) 0.0773(18) -0.0205(14) 0.0198(13) -0.0170(13)
C18 0.094(2) 0.095(2) 0.091(2) -0.0114(18) 0.0677(19) -0.0309(18)
C17 0.0694(17) 0.0740(18) 0.104(2) -0.0150(16) 0.0637(17) -0.0062(14)
C14 0.081(2) 0.0600(17) 0.107(2) -0.0115(16) 0.0433(19) -0.0216(15)
C21 0.094(2) 0.099(3) 0.099(2) -0.021(2) 0.036(2) 0.021(2)
C20 0.095(2) 0.074(2) 0.133(3) 0.0084(19) 0.080(2) -0.0015(17)
C19 0.0492(16) 0.093(2) 0.118(3) -0.0077(19) 0.0418(17) -0.0061(14)
O14A 0.202(14) 0.080(4) 0.046(3) 0.020(2) 0.050(5) 0.003(5)
O13A 0.139(12) 0.065(5) 0.108(8) 0.030(4) 0.070(8) -0.017(5)

loop_
_atom_type_symbol
_atom_type_description
_atom_type_scat_dispersion_real
_atom_type_scat_dispersion_imag
_atom_type_scat_source
C C 0.0033 0.0016 'International Tables Vol C Tables 4.2.6.8 and 6.1.1.4'
H H 0.0000 0.0000 'International Tables Vol C Tables 4.2.6.8 and 6.1.1.4'
N N 0.0061 0.0033 'International Tables Vol C Tables 4.2.6.8 and 6.1.1.4'
O O 0.0106 0.0060 'International Tables Vol C Tables 4.2.6.8 and 6.1.1.4'
S S 0.1246 0.1234 'International Tables Vol C Tables 4.2.6.8 and 6.1.1.4'

loop_
_geom_angle_atom_site_label_1
_geom_angle_atom_site_label_2
_geom_angle_atom_site_label_3
_geom_angle
_geom_angle_site_symmetry_1
_geom_angle_site_symmetry_3
O20 S20 C21 108.87(18) . .
O20 S20 C20 105.44(14) . .
C21 S20 C20 97.35(18) . .
H10A N10 H10B 109.5 . .
H10A N10 H10C 109.5 . .
H10B N10 H10C 109.5 . .
C10 N10 H10A 109.5 . .
C10 N10 H10B 109.5 . .
C10 N10 H10C 109.5 . .
O102 N102 O102 122.8(3) 2_655 .
O102 N102 C101 118.60(15) 2_655 .
O102 N102 C101 118.60(15) . .
O101 C102 C101 122.54(19) . .
O101 C102 C103 124.74(17) . .
C101 C102 C103 112.68(17) . .
C102 C101 N102 115.83(12) 2_655 .
C102 C101 N102 115.83(12) . .
C102 C101 C102 128.3(2) 2_655 .
O14A N101 C103 115.9(6) . .
O13A N101 C103 119.0(10) . .
O13A N101 O104 112.0(10) . .
O13A N101 O14A 123.8(11) . .
C102 C103 N101 120.59(18) . .
C104 C103 C102 122.10(18) . .
C104 C103 N101 117.3(2) . .
C103 C104 C103 122.0(3) . 2_655
C103 C104 H104 119.0 2_655 .
C103 C104 H104 119.0 . .
N10 C10 C12 109.65(17) . .
N10 C10 C16 108.54(16) . .
N10 C10 C11 108.10(17) . .
C12 C10 C16 109.94(19) . .
C12 C10 C11 110.55(18) . .
C16 C10 C11 110.02(18) . .
C10 C12 H12A 109.9 . .
C10 C12 H12B 109.9 . .
C10 C12 C13 108.7(2) . .
H12A C12 H12B 108.3 . .
C13 C12 H12A 109.9 . .
C13 C12 H12B 109.9 . .
C10 C16 H16A 110.0 . .
C10 C16 H16B 110.0 . .
C10 C16 C15 108.40(19) . .
H16A C16 H16B 108.4 . .
C15 C16 H16A 110.0 . .
C15 C16 H16B 110.0 . .
C10 C11 H11A 110.0 . .
C10 C11 H11B 110.0 . .
C10 C11 C17 108.54(19) . .
H11A C11 H11B 108.4 . .
C17 C11 H11A 110.0 . .
C17 C11 H11B 110.0 . .
C12 C13 H13 109.5 . .
C12 C13 C18 109.5(2) . .
C18 C13 H13 109.5 . .
C14 C13 C12 109.1(2) . .
C14 C13 H13 109.5 . .
C14 C13 C18 109.7(3) . .
C16 C15 H15 109.2 . .
C14 C15 C16 109.7(2) . .
C14 C15 H15 109.2 . .
C14 C15 C19 110.7(3) . .
C19 C15 C16 108.9(2) . .
C19 C15 H15 109.2 . .
C13 C18 H18A 109.9 . .
C13 C18 H18B 109.9 . .
H18A C18 H18B 108.3 . .
C17 C18 C13 109.0(2) . .
C17 C18 H18A 109.9 . .
C17 C18 H18B 109.9 . .
C11 C17 H17 109.2 . .
C18 C17 C11 109.7(2) . .
C18 C17 H17 109.2 . .
C18 C17 C19 110.2(3) . .
C19 C17 C11 109.2(2) . .
C19 C17 H17 109.2 . .
C13 C14 H14A 109.8 . .
C13 C14 H14B 109.8 . .
C15 C14 C13 109.2(2) . .
C15 C14 H14A 109.8 . .
C15 C14 H14B 109.8 . .
H14A C14 H14B 108.3 . .
S20 C21 H21A 109.5 . .
S20 C21 H21B 109.5 . .
S20 C21 H21C 109.5 . .
H21A C21 H21B 109.5 . .
H21A C21 H21C 109.5 . .
H21B C21 H21C 109.5 . .
S20 C20 H20A 109.5 . .
S20 C20 H20B 109.5 . .
S20 C20 H20C 109.5 . .
H20A C20 H20B 109.5 . .
H20A C20 H20C 109.5 . .
H20B C20 H20C 109.5 . .
C15 C19 H19A 109.8 . .
C15 C19 H19B 109.8 . .
C17 C19 C15 109.4(2) . .
C17 C19 H19A 109.8 . .
C17 C19 H19B 109.8 . .
H19A C19 H19B 108.2 . .

loop_
_geom_bond_atom_site_label_1
_geom_bond_atom_site_label_2
_geom_bond_distance
_geom_bond_site_symmetry_2
S20 O20 1.471(2) .
S20 C21 1.752(3) .
S20 C20 1.773(3) .
O101 C102 1.265(2) .
N10 H10A 0.8900 .
N10 H10B 0.8900 .
N10 H10C 0.8900 .
N10 C10 1.503(3) .
N102 O102 1.224(2) 2_655
N102 O102 1.224(2) .
N102 C101 1.447(4) .
C102 C101 1.425(2) .
C102 C103 1.445(3) .
C101 C102 1.425(2) 2_655
N101 C103 1.448(3) .
N101 O104 1.230(6) .
N101 O14A 1.274(6) .
N101 O13A 1.204(11) .
C103 C104 1.377(2) .
C104 C103 1.377(2) 2_655
C104 H104 0.9300 .
C10 C12 1.519(3) .
C10 C16 1.522(3) .
C10 C11 1.528(3) .
C12 H12A 0.9700 .
C12 H12B 0.9700 .
C12 C13 1.535(3) .
C16 H16A 0.9700 .
C16 H16B 0.9700 .
C16 C15 1.536(4) .
C11 H11A 0.9700 .
C11 H11B 0.9700 .
C11 C17 1.537(3) .
C13 H13 0.9800 .
C13 C18 1.551(4) .
C13 C14 1.526(4) .
C15 H15 0.9800 .
C15 C14 1.516(4) .
C15 C19 1.528(4) .
C18 H18A 0.9700 .
C18 H18B 0.9700 .
C18 C17 1.515(5) .
C17 H17 0.9800 .
C17 C19 1.521(5) .
C14 H14A 0.9700 .
C14 H14B 0.9700 .
C21 H21A 0.9600 .
C21 H21B 0.9600 .
C21 H21C 0.9600 .
C20 H20A 0.9600 .
C20 H20B 0.9600 .
C20 H20C 0.9600 .
C19 H19A 0.9700 .
C19 H19B 0.9700 .

loop_
_geom_torsion_atom_site_label_1
_geom_torsion_atom_site_label_2
_geom_torsion_atom_site_label_3
_geom_torsion_atom_site_label_4
_geom_torsion
_geom_torsion_site_symmetry_1
_geom_torsion_site_symmetry_4
O101 C102 C101 N102 -0.67(19) . .
O101 C102 C101 C102 179.33(19) . 2_655
O101 C102 C103 N101 -1.9(3) . .
O101 C102 C103 C104 178.99(16) . .
N10 C10 C12 C13 -179.53(18) . .
N10 C10 C16 C15 179.38(19) . .
N10 C10 C11 C17 -179.2(2) . .
O102 N102 C101 C102 -54.19(14) . 2_655
O102 N102 C101 C102 125.81(14) . .
O102 N102 C101 C102 -54.19(14) 2_655 .
O102 N102 C101 C102 125.81(14) 2_655 2_655
C102 C103 C104 C103 1.82(14) . 2_655
C101 C102 C103 N101 175.84(17) . .
C101 C102 C103 C104 -3.3(3) . .
N101 C103 C104 C103 -177.4(2) . 2_655
C103 C102 C101 N102 -178.43(12) . .
C103 C102 C101 C102 1.56(12) . 2_655
C10 C12 C13 C18 59.4(3) . .
C10 C12 C13 C14 -60.7(3) . .
C10 C16 C15 C14 60.3(3) . .
C10 C16 C15 C19 -60.9(3) . .
C10 C11 C17 C18 -60.7(3) . .
C10 C11 C17 C19 60.2(3) . .
C12 C10 C16 C15 -60.7(2) . .
C12 C10 C11 C17 60.8(3) . .
C12 C13 C18 C17 -60.1(3) . .
C12 C13 C14 C15 60.7(3) . .
C16 C10 C12 C13 61.2(2) . .
C16 C10 C11 C17 -60.9(3) . .
C16 C15 C14 C13 -60.8(3) . .
C16 C15 C19 C17 61.5(3) . .
C11 C10 C12 C13 -60.4(2) . .
C11 C10 C16 C15 61.3(3) . .
C11 C17 C19 C15 -61.1(3) . .
C13 C18 C17 C11 60.6(3) . .
C13 C18 C17 C19 -59.7(3) . .
C18 C13 C14 C15 -59.3(3) . .
C18 C17 C19 C15 59.4(3) . .
C14 C13 C18 C17 59.6(3) . .
C14 C15 C19 C17 -59.2(3) . .
C19 C15 C14 C13 59.4(3) . .
O14A N101 C103 C102 -16.3(14) . .
O14A N101 C103 C104 162.9(14) . .
O13A N101 C103 C102 176.3(13) . .
O13A N101 C103 C104 -4.5(14) . .
